data_4321716
loop_
_publ_author_name
'Wa-Hung Leung'
'Eddie Y. Y. Chan'
'Wing-Tak Wong'

_publ_section_title
;
 Synthesis and Electrochemistry of Ruthenium Complexes with an Oxygen
 Tripod Ligand
;
_journal_name_full 'Inorganic Chemistry'
_journal_page_first 136
_journal_page_last 143
_journal_paper_doi 10.1021/ic980196s
_journal_volume 38
_journal_year 1999
_chemical_formula_moiety 'C25 H47 Cl Co O9 P3 Ru '
_chemical_formula_sum 'C25 H47 Cl Co O9 P3 Ru'
_chemical_formula_weight 780.02
_space_group_IT_number 14
_symmetry_cell_setting monoclinic
_symmetry_Int_Tables_number 14
_symmetry_space_group_name_Hall '-P 2yn'
_symmetry_space_group_name_H-M 'P 1 21/n 1'
_audit_creation_date 'Wed Sep 23 11:16:43 1998'
_audit_creation_method 'from TEXRAY.INF file'
_cell_angle_alpha 90
_cell_angle_beta 91.13(1)
_cell_angle_gamma 90
_cell_formula_units_Z 4
_cell_length_a 12.203(2)
_cell_length_b 19.187(2)
_cell_length_c 14.181(2)
_cell_measurement_reflns_used 25
_cell_measurement_temperature 301.2
_cell_measurement_theta_max 16.6
_cell_measurement_theta_min 13.4
_cell_volume 3319.7(8)
_computing_cell_refinement 'MSC/AFC Diffractometer Control'
_computing_data_collection 'MSC/AFC Diffractometer Control'
_computing_data_reduction teXsan
_computing_publication_material teXsan
_computing_structure_refinement teXsan
_diffrn_ambient_temperature 298
_diffrn_measurement_device AFC7R
_diffrn_measurement_method 'omega/2-theta scans'
_diffrn_orient_matrix_UB_11 0.01966
_diffrn_orient_matrix_UB_12 0.04428
_diffrn_orient_matrix_UB_13 0.03345
_diffrn_orient_matrix_UB_21 -0.07564
_diffrn_orient_matrix_UB_22 0.00257
_diffrn_orient_matrix_UB_23 0.02565
_diffrn_orient_matrix_UB_31 0.02470
_diffrn_orient_matrix_UB_32 -0.02736
_diffrn_orient_matrix_UB_33 0.05655
_diffrn_radiation_monochromator graphite
_diffrn_radiation_source 'X-ray tube'
_diffrn_radiation_type MoKalpha
_diffrn_radiation_wavelength 0.7107
_diffrn_reflns_av_R_equivalents 6.00
_diffrn_reflns_limit_h_max 13
_diffrn_reflns_limit_h_min 0
_diffrn_reflns_limit_k_max 21
_diffrn_reflns_limit_k_min 0
_diffrn_reflns_limit_l_max 16
_diffrn_reflns_limit_l_min -16
_diffrn_reflns_number 5673
_diffrn_reflns_theta_max 24.00
_diffrn_reflns_theta_min 2
_diffrn_standards_decay_% -1.07
_diffrn_standards_interval_count 250
_diffrn_standards_number 3
_exptl_absorpt_coefficient_mu 1.225
_exptl_absorpt_correction_T_max 1.000
_exptl_absorpt_correction_T_min 0.910
_exptl_absorpt_correction_type empirical
_exptl_absorpt_process_details psi-scan
_exptl_crystal_colour orange
_exptl_crystal_density_diffrn 1.560
_exptl_crystal_description rod
_exptl_crystal_F_000 1608.00
_exptl_crystal_size_max 0.440
_exptl_crystal_size_mid 0.320
_exptl_crystal_size_min 0.300
_refine_diff_density_max 0.57
_refine_diff_density_min -0.52
_refine_ls_extinction_method none
_refine_ls_goodness_of_fit_obs 3.947
_refine_ls_hydrogen_treatment noref
_refine_ls_matrix_type full
_refine_ls_number_parameters 361
_refine_ls_number_reflns 3892
_refine_ls_number_restraints 0
_refine_ls_R_factor_obs 0.0430
_refine_ls_shift/esd_max 0.0400
_refine_ls_structure_factor_coef F
_refine_ls_weighting_scheme sigma
_refine_ls_wR_factor_obs 0.0589
_reflns_number_observed 3892
_reflns_number_total 5397
_reflns_observed_criterion 3.00
_cod_data_source_file ic980196s_1.cif
_cod_data_source_block wong496-WHL172_Compound1
_cod_original_cell_volume 3319.8(6)
_cod_original_sg_symbol_H-M 'P 21/n '
_cod_original_formula_sum 'C25 H47 Cl Co O9 P3 Ru '
_cod_database_code 4321716

loop_
_symmetry_equiv_pos_as_xyz
'   +x,   +y,   +z'
1/2-x,1/2+y,1/2-z
'   -x,   -y,   -z'
1/2+x,1/2-y,1/2+z

loop_
_atom_site_aniso_label
_atom_site_aniso_U_11
_atom_site_aniso_U_22
_atom_site_aniso_U_33
_atom_site_aniso_U_12
_atom_site_aniso_U_13
_atom_site_aniso_U_23
Ru(1) 0.0439(4) 0.0375(4) 0.0371(4) -0.0032(4) 0.0043(3) 0.0015(4)
Co(1) 0.0549(8) 0.0379(8) 0.0380(7) -0.0007(6) 0.0016(6) 0.0026(6)
Cl(1) 0.080(2) 0.057(2) 0.048(1) 0.004(1) 0.014(1) -0.007(1)
P(1) 0.054(2) 0.042(2) 0.038(1) 0.005(1) 0.005(1) -0.001(1)
P(2) 0.045(1) 0.042(2) 0.054(2) 0.003(1) -0.001(1) 0.000(1)
P(3) 0.054(2) 0.045(2) 0.044(2) -0.014(1) 0.002(1) 0.000(1)
O(1) 0.064(4) 0.038(4) 0.043(4) 0.009(3) 0.011(3) 0.001(3)
O(2) 0.039(4) 0.053(4) 0.051(4) 0.000(3) 0.003(3) 0.005(3)
O(3) 0.056(4) 0.055(4) 0.043(4) -0.016(3) -0.003(3) 0.005(3)
O(4) 0.082(5) 0.073(5) 0.058(5) 0.024(5) 0.024(4) 0.015(4)
O(5) 0.096(6) 0.043(4) 0.057(5) 0.006(4) -0.021(4) -0.006(4)
O(6) 0.061(5) 0.142(9) 0.091(6) -0.018(5) -0.027(5) 0.051(6)
O(7) 0.097(6) 0.045(5) 0.120(7) 0.008(4) 0.056(5) 0.000(5)
O(8) 0.154(8) 0.045(5) 0.056(5) -0.010(5) 0.002(5) -0.007(4)
O(9) 0.056(5) 0.134(8) 0.060(5) -0.038(5) -0.003(4) 0.027(5)
C(1) 0.070(9) 0.16(2) 0.07(1) 0.01(1) -0.007(8) 0.08(1)
C(2) 0.21(2) 0.08(1) 0.07(1) 0.07(1) 0.05(1) 0.039(9)
C(3) 0.22(2) 0.043(9) 0.058(9) -0.03(1) -0.01(1) 0.014(7)
C(4) 0.072(9) 0.11(1) 0.071(9) -0.011(9) 0.006(7) 0.056(8)
C(5) 0.13(1) 0.063(8) 0.040(7) 0.004(9) 0.003(8) 0.015(6)
C(6) 0.065(9) 0.17(2) 0.079(10) -0.010(10) 0.005(7) 0.01(1)
C(7) 0.19(2) 0.14(2) 0.17(2) 0.12(1) 0.01(1) 0.00(1)
C(8) 0.15(1) 0.044(8) 0.10(1) 0.011(8) -0.028(9) -0.018(7)
C(9) 0.13(1) 0.068(10) 0.12(1) -0.009(9) -0.037(10) -0.017(9)
C(10) 0.11(1) 0.19(2) 0.13(2) -0.04(1) -0.05(1) -0.05(1)
C(11) 0.10(1) 0.15(2) 0.18(2) -0.06(1) 0.00(1) 0.03(1)
C(12) 0.088(9) 0.09(1) 0.10(1) 0.017(8) 0.032(8) -0.008(8)
C(13) 0.11(1) 0.09(1) 0.14(1) 0.049(9) 0.024(10) -0.009(10)
C(14) 0.22(2) 0.09(1) 0.10(1) -0.07(1) 0.07(1) -0.043(10)
C(15) 0.23(2) 0.08(1) 0.14(1) -0.01(1) 0.06(1) -0.05(1)
C(16) 0.066(9) 0.18(2) 0.11(1) -0.05(1) -0.010(9) 0.04(1)
C(17) 0.067(9) 0.23(2) 0.10(1) -0.04(1) -0.011(8) 0.02(1)
C(18) 0.048(6) 0.074(8) 0.053(6) 0.005(6) 0.000(5) 0.021(6)
C(19) 0.11(1) 0.056(8) 0.081(9) 0.031(8) 0.006(8) -0.005(7)
C(20) 0.12(1) 0.046(7) 0.081(9) 0.005(8) 0.007(8) -0.008(7)
C(21) 0.072(7) 0.039(6) 0.061(7) -0.016(6) 0.005(6) 0.004(5)
C(22) 0.066(7) 0.044(6) 0.073(8) -0.022(6) 0.011(6) 0.008(6)
C(23) 0.13(1) 0.068(9) 0.080(10) -0.018(9) 0.028(9) 0.009(7)
C(24) 0.12(1) 0.11(1) 0.051(7) 0.050(10) 0.031(8) 0.040(7)
C(25) 0.063(7) 0.067(8) 0.058(7) 0.012(6) -0.014(6) 0.004(6)

loop_
_atom_site_label
_atom_site_fract_x
_atom_site_fract_y
_atom_site_fract_z
_atom_site_U_iso_or_equiv
_atom_site_thermal_displace_type
_atom_site_calc_flag
_atom_site_calc_attached_atom
Ru(1) 0.70025(6) 0.15264(4) 1.00441(5) 0.0394(2) Uij ? ?
Co(1) 0.7171(1) 0.27549(7) 0.77591(9) 0.0436(4) Uij ? ?
Cl(1) 0.6313(2) 0.2214(1) 1.1314(2) 0.0615(9) Uij ? ?
P(1) 0.7532(2) 0.1653(1) 0.7774(2) 0.0446(8) Uij ? ?
P(2) 0.5703(2) 0.2570(1) 0.8558(2) 0.0474(8) Uij ? ?
P(3) 0.8129(2) 0.2907(1) 0.9042(2) 0.0480(8) Uij ? ?
O(1) 0.7568(5) 0.1247(3) 0.8686(4) 0.048(2) Uij ? ?
O(2) 0.5686(4) 0.1976(3) 0.9245(4) 0.048(2) Uij ? ?
O(3) 0.8064(5) 0.2392(3) 0.9846(4) 0.051(2) Uij ? ?
O(4) 0.8639(6) 0.1462(4) 0.7236(5) 0.070(3) Uij ? ?
O(5) 0.6665(6) 0.1274(3) 0.7062(5) 0.066(2) Uij ? ?
O(6) 0.4631(6) 0.2504(5) 0.7920(6) 0.098(3) Uij ? ?
O(7) 0.5412(6) 0.3290(4) 0.9070(6) 0.087(3) Uij ? ?
O(8) 0.8008(7) 0.3679(4) 0.9451(5) 0.085(3) Uij ? ?
O(9) 0.9384(6) 0.2947(4) 0.8721(5) 0.084(3) Uij ? ?
C(1) 0.637(1) 0.315(1) 0.657(1) 0.103(6) Uij ? ?
C(2) 0.665(2) 0.3695(9) 0.717(1) 0.121(7) Uij ? ?
C(3) 0.777(2) 0.3690(8) 0.723(1) 0.106(6) Uij ? ?
C(4) 0.817(1) 0.3158(9) 0.6727(10) 0.084(5) Uij ? ?
C(5) 0.728(1) 0.2809(6) 0.6307(7) 0.078(5) Uij ? ?
C(6) 0.967(1) 0.1311(9) 0.7676(9) 0.103(6) Uij ? ?
C(7) 1.007(1) 0.0645(9) 0.749(1) 0.167(9) Uij ? ?
C(8) 0.664(1) 0.0542(6) 0.6935(9) 0.097(5) Uij ? ?
C(9) 0.574(1) 0.0303(7) 0.639(1) 0.107(6) Uij ? ?
C(10) 0.406(1) 0.190(1) 0.769(1) 0.145(8) Uij ? ?
C(11) 0.320(1) 0.1677(9) 0.822(1) 0.141(8) Uij ? ?
C(12) 0.457(1) 0.3364(7) 0.9733(9) 0.090(5) Uij ? ?
C(13) 0.411(1) 0.4053(7) 0.969(1) 0.115(6) Uij ? ?
C(14) 0.763(1) 0.3871(8) 1.033(1) 0.138(7) Uij ? ?
C(15) 0.763(2) 0.4491(8) 1.066(1) 0.149(8) Uij ? ?
C(16) 1.028(1) 0.2946(9) 0.9339(10) 0.119(6) Uij ? ?
C(17) 1.114(1) 0.3361(10) 0.9072(10) 0.135(7) Uij ? ?
C(18) 0.8413(8) 0.0866(6) 1.0363(7) 0.058(3) Uij ? ?
C(19) 0.826(1) 0.0146(6) 1.0031(9) 0.084(5) Uij ? ?
C(20) 0.710(1) -0.0056(6) 0.9841(8) 0.083(5) Uij ? ?
C(21) 0.6274(8) 0.0514(5) 0.9837(7) 0.057(3) Uij ? ?
C(22) 0.5849(8) 0.0802(5) 1.0632(8) 0.061(4) Uij ? ?
C(23) 0.614(1) 0.0574(7) 1.1615(9) 0.094(5) Uij ? ?
C(24) 0.732(1) 0.0664(7) 1.1878(8) 0.094(5) Uij ? ?
C(25) 0.7992(8) 0.1125(6) 1.1208(7) 0.063(4) Uij ? ?
H(1) 0.5641 0.3041 0.6371 0.1238 Uij ? ?
H(2) 0.6162 0.4006 0.7469 0.1438 Uij ? ?
H(3) 0.8206 0.4015 0.7579 0.1263 Uij ? ?
H(4) 0.8917 0.3038 0.6668 0.1008 Uij ? ?
H(5) 0.7313 0.2409 0.5913 0.0930 Uij ? ?
H(6) 0.9094 0.1067 1.0197 0.0695 Uij ? ?
H(7) 0.5769 0.0493 0.9319 0.0684 Uij ? ?
H(8) 0.5106 0.0945 1.0556 0.0727 Uij ? ?
H(9) 0.8443 0.1463 1.1516 0.0750 Uij ? ?
H(10) 0.8657 0.0094 0.9463 0.1000 Uij ? ?
H(11) 0.8561 -0.0158 1.0497 0.1000 Uij ? ?
H(12) 0.7065 -0.0273 0.9239 0.0997 Uij ? ?
H(13) 0.6899 -0.0381 1.0311 0.0997 Uij ? ?
H(14) 0.5720 0.0838 1.2040 0.1123 Uij ? ?
H(15) 0.5967 0.0095 1.1670 0.1123 Uij ? ?
H(16) 0.7360 0.0870 1.2486 0.1131 Uij ? ?
H(17) 0.7651 0.0217 1.1896 0.1131 Uij ? ?
H(18) 1.0187 0.1645 0.7460 0.1232 Uij ? ?
H(19) 0.9594 0.1360 0.8338 0.1232 Uij ? ?
H(20) 0.7291 0.0409 0.6629 0.1160 Uij ? ?
H(21) 0.6615 0.0331 0.7538 0.1160 Uij ? ?
H(22) 0.3782 0.1981 0.7069 0.1722 Uij ? ?
H(23) 0.4590 0.1546 0.7688 0.1722 Uij ? ?
H(24) 0.4008 0.3034 0.9595 0.1082 Uij ? ?
H(25) 0.4861 0.3282 1.0348 0.1082 Uij ? ?
H(26) 0.6887 0.3723 1.0331 0.1644 Uij ? ?
H(27) 0.8045 0.3596 1.0767 0.1644 Uij ? ?
H(28) 1.0040 0.3105 0.9933 0.1423 Uij ? ?
H(29) 1.0540 0.2482 0.9392 0.1423 Uij ? ?
H(30) 0.9570 0.0313 0.7718 0.1993 Uij ? ?
H(31) 1.0142 0.0595 0.6828 0.1993 Uij ? ?
H(32) 1.0761 0.0593 0.7794 0.1993 Uij ? ?
H(33) 0.5087 0.0429 0.6696 0.1285 Uij ? ?
H(34) 0.5763 0.0505 0.5787 0.1285 Uij ? ?
H(35) 0.5788 -0.0190 0.6346 0.1285 Uij ? ?
H(36) 0.2630 0.2007 0.8189 0.1682 Uij ? ?
H(37) 0.2952 0.1245 0.7958 0.1682 Uij ? ?
H(38) 0.3445 0.1609 0.8847 0.1682 Uij ? ?
H(39) 0.4665 0.4381 0.9841 0.1367 Uij ? ?
H(40) 0.3819 0.4135 0.9080 0.1367 Uij ? ?
H(41) 0.3542 0.4085 1.0141 0.1367 Uij ? ?
H(42) 0.8367 0.4658 1.0686 0.1781 Uij ? ?
H(43) 0.7197 0.4780 1.0269 0.1781 Uij ? ?
H(44) 0.7350 0.4481 1.1280 0.1781 Uij ? ?
H(45) 1.1708 0.3323 0.9535 0.1605 Uij ? ?
H(46) 1.1390 0.3206 0.8482 0.1605 Uij ? ?
H(47) 1.0895 0.3827 0.9029 0.1605 Uij ? ?

loop_
_atom_type_symbol
_atom_type_oxidation_number
_atom_type_number_in_cell
_atom_type_scat_dispersion_real
_atom_type_scat_dispersion_imag
_atom_type_scat_source
Ru 0 4 -1.259 0.836 'International Tables'
C 0 100 0.003 0.002 'International Tables'
H 0 188 0.000 0.000 'International Tables'
O 0 36 0.011 0.006 'International Tables'
Co 0 4 0.349 0.972 'International Tables'
P 0 12 0.102 0.094 'International Tables'
Cl 0 4 0.148 0.159 'International Tables'
